data_2218795
loop_
_publ_author_name
'An, Li-Tao'
'Gong, Gui-Xia'
'Liu, Xing'
'Xia, Min'
'Zhou, Jian-Feng'

_publ_section_title
;
 Diethyl [hydroxy(phenyl)methyl]phosphonate
;
_journal_coeditor_code RK2099
_journal_issue 7
_journal_name_full 'Acta Crystallographica Section E'
_journal_page_first o1320
_journal_paper_doi 10.1107/S1600536808018424
_journal_volume 64
_journal_year 2008
_chemical_formula_iupac 'C11 H17 O4 P'
_chemical_formula_moiety 'C11 H17 O4 P'
_chemical_formula_sum 'C11 H17 O4 P'
_chemical_formula_weight 244.22
_chemical_name_common 'Diethyl hydroxy(phenyl)methylphosphonate'
_chemical_name_systematic
;
Diethyl [hydroxy(phenyl)methyl]phosphonate
;
_space_group_IT_number 14
_symmetry_cell_setting monoclinic
_symmetry_space_group_name_Hall '-P 2yn'
_symmetry_space_group_name_H-M 'P 1 21/n 1'
_atom_sites_solution_hydrogens geom
_atom_sites_solution_primary direct
_atom_sites_solution_secondary difmap
_audit_creation_method SHELXL97
_cell_angle_alpha 90.00
_cell_angle_beta 95.096(5)
_cell_angle_gamma 90.00
_cell_formula_units_Z 4
_cell_length_a 9.2361(6)
_cell_length_b 8.0719(5)
_cell_length_c 17.4599(13)
_cell_measurement_temperature 296(2)
_cell_measurement_theta_max 25.24
_cell_measurement_theta_min 2.34
_cell_volume 1296.54(15)
_computing_cell_refinement 'CrystalClear (Rigaku/MSC, 2001)'
_computing_data_collection 'CrystalClear (Rigaku/MSC, 2001)'
_computing_data_reduction 'CrystalStructure (Rigaku/MSC, 2004)'
_computing_molecular_graphics 'ORTEP-3 (Farrugia, 1997)'
_computing_publication_material 'SHELXL97 (Sheldrick, 2008)'
_computing_structure_refinement 'SHELXL97 (Sheldrick, 2008)'
_computing_structure_solution 'SHELXS97 (Sheldrick, 2008)'
_diffrn_ambient_temperature 296(2)
_diffrn_detector_area_resol_mean 7.31
_diffrn_measured_fraction_theta_full 1.000
_diffrn_measured_fraction_theta_max 1.000
_diffrn_measurement_device_type 'Rigaku Mercury'
_diffrn_measurement_method \w
_diffrn_radiation_monochromator Graphite
_diffrn_radiation_source 'Fine--focus sealed tube'
_diffrn_radiation_type MoK\a
_diffrn_radiation_wavelength 0.71073
_diffrn_reflns_av_R_equivalents 0.0299
_diffrn_reflns_av_sigmaI/netI 0.0219
_diffrn_reflns_limit_h_max 11
_diffrn_reflns_limit_h_min -11
_diffrn_reflns_limit_k_max 8
_diffrn_reflns_limit_k_min -9
_diffrn_reflns_limit_l_max 20
_diffrn_reflns_limit_l_min -17
_diffrn_reflns_number 10679
_diffrn_reflns_theta_full 25.24
_diffrn_reflns_theta_max 25.24
_diffrn_reflns_theta_min 2.34
_exptl_absorpt_coefficient_mu 0.209
_exptl_absorpt_correction_T_max 0.9594
_exptl_absorpt_correction_T_min 0.9400
_exptl_absorpt_correction_type multi-scan
_exptl_absorpt_process_details '(Jacobson, 1998)'
_exptl_crystal_colour colourless
_exptl_crystal_density_diffrn 1.251
_exptl_crystal_density_method 'Not measured'
_exptl_crystal_description prism
_exptl_crystal_F_000 520
_exptl_crystal_size_max 0.30
_exptl_crystal_size_mid 0.30
_exptl_crystal_size_min 0.20
_refine_diff_density_max 0.375
_refine_diff_density_min -0.336
_refine_ls_extinction_method none
_refine_ls_goodness_of_fit_ref 1.075
_refine_ls_hydrogen_treatment constr
_refine_ls_matrix_type full
_refine_ls_number_parameters 168
_refine_ls_number_reflns 2345
_refine_ls_number_restraints 48
_refine_ls_restrained_S_all 1.121
_refine_ls_R_factor_all 0.0727
_refine_ls_R_factor_gt 0.0546
_refine_ls_shift/su_max 0.001
_refine_ls_shift/su_mean 0.000
_refine_ls_structure_factor_coef Fsqd
_refine_ls_weighting_details 'calc w=1/[\s^2^(Fo^2^)+(0.1001P)^2^+0.236P] where P=(Fo^2^+2Fc^2^)/3'
_refine_ls_weighting_scheme calc
_refine_ls_wR_factor_gt 0.1615
_refine_ls_wR_factor_ref 0.1742
_reflns_number_gt 1723
_reflns_number_total 2345
_reflns_threshold_expression I>2\s(I)
_cod_data_source_file rk2099.cif
_cod_data_source_block I
_cod_depositor_comments
;
The following automatic conversions were performed:
'_atom_sites_solution_hydrogens' value 'Geom' changed to 'geom' according
to '/home/saulius/struct/CIF-dictionaries/cif_core.dic' dictionary named
'cif_core.dic' version 2.4.1 from
2010-06-29.

'_atom_sites_solution_primary' value 'Direct' changed to
'direct' according to '/home/saulius/struct/CIF-dictionaries/cif_core.dic'
dictionary named 'cif_core.dic' version 2.4.1 from
2010-06-29.

'_atom_sites_solution_secondary' value 'Difmap' changed to
'difmap' according to '/home/saulius/struct/CIF-dictionaries/cif_core.dic'
dictionary named 'cif_core.dic' version 2.4.1 from
2010-06-29.

'_refine_ls_matrix_type' value 'Full' changed to 'full'
according to '/home/saulius/struct/CIF-dictionaries/cif_core.dic'
dictionary named 'cif_core.dic' version 2.4.1 from
2010-06-29.

'_refine_ls_weighting_scheme' value 'Calc' changed to 'calc'
according to '/home/saulius/struct/CIF-dictionaries/cif_core.dic'
dictionary named 'cif_core.dic' version 2.4.1 from 2010-06-29.

Automatic conversion script
Id: cif_fix_enum 1527 2010-12-29 10:47:43Z saulius 

The following automatic conversions were performed:

'_atom_sites_solution_hydrogens' value 'Geom' changed to 'geom'
according to /home/saulius/struct/CIF-dictionaries/cif_core.dic
dictionary named 'cif_core.dic' version 2.4.1 from
2010-06-29.

'_atom_sites_solution_primary' value 'Direct' changed to
'direct' according to
/home/saulius/struct/CIF-dictionaries/cif_core.dic dictionary named
'cif_core.dic' version 2.4.1 from
2010-06-29.

'_atom_sites_solution_secondary' value 'Difmap' changed
to 'difmap' according to
/home/saulius/struct/CIF-dictionaries/cif_core.dic dictionary named
'cif_core.dic' version 2.4.1 from
2010-06-29.

'_refine_ls_matrix_type' value 'Full' changed to 'full'
according to /home/saulius/struct/CIF-dictionaries/cif_core.dic
dictionary named 'cif_core.dic' version 2.4.1 from
2010-06-29.

'_refine_ls_weighting_scheme' value 'Calc' changed to
'calc' according to
/home/saulius/struct/CIF-dictionaries/cif_core.dic dictionary named
'cif_core.dic' version 2.4.1 from 2010-06-29.

Automatic conversion script
Id: cif_fix_values 1715 2011-07-08 13:25:40Z adriana 
;
_cod_original_sg_symbol_H-M 'P 21/n'
_cod_database_code 2218795
_cod_database_fobs_code 2218795

loop_
_symmetry_equiv_pos_as_xyz
'x, y, z'
'-x+1/2, y+1/2, -z+1/2'
'-x, -y, -z'
'x-1/2, -y-1/2, z-1/2'

loop_
_atom_site_type_symbol
_atom_site_label
_atom_site_fract_x
_atom_site_fract_y
_atom_site_fract_z
_atom_site_U_iso_or_equiv
_atom_site_adp_type
_atom_site_calc_flag
_atom_site_refinement_flags
_atom_site_occupancy
_atom_site_disorder_assembly
_atom_site_disorder_group
C C1 0.0039(3) 0.8100(3) 0.27207(16) 0.0699(7) Uani d . 1 . .
C C2 -0.1128(4) 0.9141(5) 0.2543(2) 0.0945(10) Uani d . 1 . .
H H2 -0.1080 0.9916 0.2152 0.113 Uiso calc R 1 . .
C C3 -0.2344(5) 0.9061(6) 0.2925(3) 0.1194(14) Uani d . 1 . .
H H3 -0.3115 0.9773 0.2789 0.143 Uiso calc R 1 . .
C C4 -0.2447(5) 0.7966(7) 0.3498(3) 0.1225(15) Uani d . 1 . .
H H4 -0.3278 0.7927 0.3761 0.147 Uiso calc R 1 . .
C C5 -0.1305(5) 0.6901(6) 0.3689(2) 0.1170(14) Uani d . 1 . .
H H5 -0.1370 0.6138 0.4084 0.140 Uiso calc R 1 . .
C C6 -0.0049(4) 0.6957(4) 0.3296(2) 0.0888(10) Uani d . 1 . .
H H6 0.0716 0.6229 0.3423 0.107 Uiso calc R 1 . .
C C7 0.1365(3) 0.8216(3) 0.22835(17) 0.0700(7) Uani d . 1 . .
H H7 0.1517 0.9376 0.2146 0.084 Uiso calc R 1 . .
C C8 -0.0806(5) 0.7118(5) 0.0237(2) 0.1202(15) Uani d D 1 . .
H H8A -0.0072 0.6701 -0.0078 0.144 Uiso calc R 1 . .
H H8B -0.1403 0.6191 0.0370 0.144 Uiso calc R 1 . .
C C9 -0.1684(5) 0.8298(5) -0.0188(2) 0.1294(16) Uani d D 1 . .
H H9A -0.2427 0.8689 0.0118 0.194 Uiso calc R 1 . .
H H9B -0.2128 0.7791 -0.0648 0.194 Uiso calc R 1 . .
H H9C -0.1093 0.9213 -0.0322 0.194 Uiso calc R 1 . .
C C10 0.3970(12) 0.693(3) 0.1245(10) 0.128(2) Uani d PDU 0.273(7) A 1
H H10A 0.3922 0.6073 0.1630 0.153 Uiso calc PR 0.273(7) A 1
H H10B 0.4512 0.7864 0.1477 0.153 Uiso calc PR 0.273(7) A 1
C C11 0.4683(18) 0.629(2) 0.0560(10) 0.131(2) Uani d PDU 0.273(7) A 1
H H11A 0.4753 0.7168 0.0194 0.197 Uiso calc PR 0.273(7) A 1
H H11B 0.4110 0.5404 0.0325 0.197 Uiso calc PR 0.273(7) A 1
H H11C 0.5638 0.5889 0.0725 0.197 Uiso calc PR 0.273(7) A 1
C C10' 0.3723(5) 0.6344(7) 0.0883(5) 0.122(2) Uani d PDU 0.727(7) A 2
H H10C 0.3621 0.5770 0.0394 0.147 Uiso calc PR 0.727(7) A 2
H H10D 0.3777 0.5529 0.1293 0.147 Uiso calc PR 0.727(7) A 2
C C11' 0.5025(6) 0.7386(9) 0.0942(5) 0.136(2) Uani d PDU 0.727(7) A 2
H H11D 0.4976 0.8149 0.0518 0.204 Uiso calc PR 0.727(7) A 2
H H11E 0.5872 0.6700 0.0928 0.204 Uiso calc PR 0.727(7) A 2
H H11F 0.5081 0.7992 0.1416 0.204 Uiso calc PR 0.727(7) A 2
O O1 0.2648(2) 0.7606(3) 0.26977(14) 0.0876(7) Uani d . 1 . .
H H1 0.3101 0.8380 0.2908 0.131 Uiso calc R 1 . .
O O2 0.1031(2) 0.5201(2) 0.15362(11) 0.0787(6) Uani d . 1 . .
O O3 -0.0104(2) 0.7844(3) 0.09335(11) 0.0889(7) Uani d D 1 . .
O O4 0.2499(3) 0.7456(3) 0.09497(16) 0.1077(8) Uani d DU 1 . .
P P1 0.11894(8) 0.69802(9) 0.14126(4) 0.0710(3) Uani d . 1 A .

loop_
_atom_site_aniso_label
_atom_site_aniso_U_11
_atom_site_aniso_U_22
_atom_site_aniso_U_33
_atom_site_aniso_U_12
_atom_site_aniso_U_13
_atom_site_aniso_U_23
C1 0.0760(17) 0.0661(16) 0.0641(15) 0.0012(13) -0.0139(13) -0.0117(12)
C2 0.097(2) 0.101(2) 0.084(2) 0.0294(19) 0.0000(18) -0.0047(17)
C3 0.100(3) 0.146(4) 0.111(3) 0.030(3) 0.002(2) -0.027(3)
C4 0.107(3) 0.144(4) 0.119(3) -0.012(3) 0.027(3) -0.048(3)
C5 0.143(4) 0.119(3) 0.091(3) -0.029(3) 0.022(3) -0.005(2)
C6 0.102(2) 0.080(2) 0.082(2) -0.0091(17) -0.0077(19) 0.0029(16)
C7 0.0726(16) 0.0543(14) 0.0788(17) 0.0010(12) -0.0172(14) 0.0031(12)
C8 0.125(3) 0.118(3) 0.108(3) 0.018(2) -0.044(3) -0.014(2)
C9 0.148(4) 0.129(3) 0.100(3) 0.009(3) -0.050(3) -0.001(2)
C10 0.093(3) 0.113(5) 0.179(6) 0.013(4) 0.031(4) 0.015(4)
C11 0.098(4) 0.117(5) 0.181(6) 0.016(4) 0.031(4) 0.012(4)
C10' 0.091(3) 0.107(4) 0.173(6) 0.014(2) 0.038(3) 0.016(3)
C11' 0.101(3) 0.121(4) 0.188(6) 0.007(3) 0.023(3) 0.012(4)
O1 0.0732(12) 0.0743(12) 0.1085(16) 0.0046(10) -0.0301(12) -0.0079(12)
O2 0.0826(13) 0.0656(12) 0.0845(13) 0.0092(9) -0.0106(10) -0.0046(9)
O3 0.1065(16) 0.0916(15) 0.0645(11) 0.0306(11) -0.0157(11) -0.0027(9)
O4 0.1062(16) 0.0990(16) 0.1221(19) 0.0288(14) 0.0325(15) 0.0324(15)
P1 0.0741(5) 0.0677(5) 0.0694(5) 0.0125(3) -0.0035(4) 0.0054(3)

loop_
_atom_type_symbol
_atom_type_description
_atom_type_scat_dispersion_real
_atom_type_scat_dispersion_imag
_atom_type_scat_source
C C 0.0033 0.0016 'International Tables Vol C Tables 4.2.6.8 and 6.1.1.4'
H H 0.0000 0.0000 'International Tables Vol C Tables 4.2.6.8 and 6.1.1.4'
P P 0.1023 0.0942 'International Tables Vol C Tables 4.2.6.8 and 6.1.1.4'
O O 0.0106 0.0060 'International Tables Vol C Tables 4.2.6.8 and 6.1.1.4'

loop_
_geom_angle_atom_site_label_1
_geom_angle_atom_site_label_2
_geom_angle_atom_site_label_3
_geom_angle
C6 C1 C2 118.6(3)
C6 C1 C7 121.2(3)
C2 C1 C7 120.2(3)
C3 C2 C1 121.6(4)
C3 C2 H2 119.2
C1 C2 H2 119.2
C4 C3 C2 120.9(4)
C4 C3 H3 119.6
C2 C3 H3 119.6
C3 C4 C5 119.1(4)
C3 C4 H4 120.4
C5 C4 H4 120.4
C4 C5 C6 120.7(4)
C4 C5 H5 119.6
C6 C5 H5 119.6
C1 C6 C5 119.1(4)
C1 C6 H6 120.5
C5 C6 H6 120.5
O1 C7 C1 113.6(2)
O1 C7 P1 104.17(19)
C1 C7 P1 112.03(18)
O1 C7 H7 109.0
C1 C7 H7 109.0
P1 C7 H7 109.0
C9 C8 O3 111.1(3)
C9 C8 H8A 109.4
O3 C8 H8A 109.4
C9 C8 H8B 109.4
O3 C8 H8B 109.4
H8A C8 H8B 108.0
C8 C9 H9A 109.5
C8 C9 H9B 109.5
H9A C9 H9B 109.5
C8 C9 H9C 109.5
H9A C9 H9C 109.5
H9B C9 H9C 109.5
O4 C10 C11 105.9(11)
O4 C10 H10A 110.5
C11 C10 H10A 110.5
O4 C10 H10B 110.5
C11 C10 H10B 110.5
H10A C10 H10B 108.7
O4 C10' C11' 106.2(5)
O4 C10' H10C 110.5
C11' C10' H10C 110.5
O4 C10' H10D 110.5
C11' C10' H10D 110.5
H10C C10' H10D 108.7
C10' C11' H11D 109.5
C10' C11' H11E 109.5
H11D C11' H11E 109.5
C10' C11' H11F 109.5
H11D C11' H11F 109.5
H11E C11' H11F 109.5
C7 O1 H1 109.5
C8 O3 P1 122.2(2)
C10' O4 P1 122.1(3)
C10 O4 P1 118.8(8)
O2 P1 O3 115.86(12)
O2 P1 O4 114.24(13)
O3 P1 O4 101.79(14)
O2 P1 C7 114.79(12)
O3 P1 C7 102.18(12)
O4 P1 C7 106.42(15)

loop_
_geom_bond_atom_site_label_1
_geom_bond_atom_site_label_2
_geom_bond_distance
C1 C6 1.371(4)
C1 C2 1.380(4)
C1 C7 1.503(4)
C2 C3 1.358(5)
C2 H2 0.9300
C3 C4 1.344(7)
C3 H3 0.9300
C4 C5 1.378(7)
C4 H4 0.9300
C5 C6 1.401(5)
C5 H5 0.9300
C6 H6 0.9300
C7 O1 1.420(3)
C7 P1 1.814(3)
C7 H7 0.9800
C8 C9 1.418(5)
C8 O3 1.450(4)
C8 H8A 0.9700
C8 H8B 0.9700
C9 H9A 0.9600
C9 H9B 0.9600
C9 H9C 0.9600
C10 O4 1.471(8)
C10 C11 1.509(10)
C10 H10A 0.9700
C10 H10B 0.9700
C11 H11A 0.9600
C11 H11B 0.9600
C11 H11C 0.9600
C10' O4 1.456(5)
C10' C11' 1.464(7)
C10' H10C 0.9700
C10' H10D 0.9700
C11' H11D 0.9600
C11' H11E 0.9600
C11' H11F 0.9600
O1 H1 0.82
O2 P1 1.462(2)
O3 P1 1.561(2)
O4 P1 1.562(3)

loop_
_geom_hbond_atom_site_label_D
_geom_hbond_atom_site_label_H
_geom_hbond_atom_site_label_A
_geom_hbond_site_symmetry_A
_geom_hbond_distance_DH
_geom_hbond_distance_HA
_geom_hbond_distance_DA
_geom_hbond_angle_DHA
_geom_hbond_publ_flag
O1 H1 O2 2_555 0.82 1.899 2.716(3) 173.49 yes
